data_4088407
loop_
_publ_author_name
'Chambers, Geoffrey M.'
'Rauchfuss, Thomas B.'
'Arrigoni, Federica'
'Zampella, Giuseppe'

_publ_section_title
;
 Effect of Pyramidalization of the M2(SR)2Center: The Case of
 (C5H5)2Ni2(SR)2
;
_journal_issue 5
_journal_name_full Organometallics
_journal_page_first 836
_journal_paper_doi 10.1021/acs.organomet.6b00068
_journal_volume 35
_journal_year 2016
_chemical_formula_moiety 'C14 H18 Ni3 S4'
_chemical_formula_sum 'C14 H18 Ni3 S4'
_chemical_formula_weight 490.65
_space_group_crystal_system monoclinic
_space_group_IT_number 14
_space_group_name_Hall '-P 2ybc'
_space_group_name_H-M_alt 'P 1 21/c 1'
_atom_sites_solution_hydrogens geom
_atom_sites_solution_primary iterative
_audit_creation_date 2015-08-29
_audit_creation_method
; 
Olex2 1.2 
(compiled 2015.01.26 svn.r3150 for OlexSys, GUI svn.r4998) 
;
_cell_angle_alpha 90
_cell_angle_beta 93.189(4)
_cell_angle_gamma 90
_cell_formula_units_Z 8
_cell_length_a 10.7434(13)
_cell_length_b 11.8704(15)
_cell_length_c 25.984(3)
_cell_measurement_reflns_used 9972
_cell_measurement_temperature 173(2)
_cell_measurement_theta_max 27.245
_cell_measurement_theta_min 2.325
_cell_volume 3308.6(7)
_computing_cell_refinement 'SAINT V8.34A (Bruker, 2005)'
_computing_data_collection 'APEX2 V2013.10-0 (Bruker, 2013)'
_computing_data_reduction
; 
SAINT V8.34A, XPREP v2013/3, SADABS V2012/1, TWINABS V2012/1 
(Bruker, 2012 & 2013) 
;
_computing_molecular_graphics 'Olex2 (Dolomanov et al., 2009)'
_computing_publication_material 'Olex2 (Dolomanov et al., 2009)'
_computing_structure_refinement 'SHELX-2013-4 (Sheldrick, 2013)'
_computing_structure_solution 'SHELX-2013-4 (Sheldrick, 2013)'
_diffrn_ambient_temperature 173.15
_diffrn_measured_fraction_theta_full 1.000
_diffrn_measured_fraction_theta_max 0.999
_diffrn_measurement_device_type 'Bruker APEX-II CCD'
_diffrn_measurement_method '\f and \w scans'
_diffrn_radiation_monochromator graphite
_diffrn_radiation_type MoK\a
_diffrn_radiation_wavelength 0.71073
_diffrn_reflns_av_R_equivalents 0.0661
_diffrn_reflns_av_unetI/netI 0.0259
_diffrn_reflns_Laue_measured_fraction_full 1.000
_diffrn_reflns_Laue_measured_fraction_max 0.999
_diffrn_reflns_limit_h_max 13
_diffrn_reflns_limit_h_min -13
_diffrn_reflns_limit_k_max 15
_diffrn_reflns_limit_k_min -15
_diffrn_reflns_limit_l_max 33
_diffrn_reflns_limit_l_min -33
_diffrn_reflns_number 110087
_diffrn_reflns_point_group_measured_fraction_full 1.000
_diffrn_reflns_point_group_measured_fraction_max 0.999
_diffrn_reflns_theta_full 25.242
_diffrn_reflns_theta_max 27.292
_diffrn_reflns_theta_min 1.570
_diffrn_standards_number 0
_exptl_absorpt_coefficient_mu 3.871
_exptl_absorpt_correction_T_max 0.5222
_exptl_absorpt_correction_T_min 0.2114
_exptl_absorpt_correction_type integration
_exptl_absorpt_process_details
; 
SADABS-2012/1 (Bruker,2012) was used for absorption correction. 
wR2(int) was 0.1353 before and 0.0860 after correction. 
The Ratio of minimum to maximum transmission is 0.4048. 
The \l/2 correction factor is 0.0015. 
;
_exptl_crystal_colour purple
_exptl_crystal_density_diffrn 1.970
_exptl_crystal_description prism
_exptl_crystal_F_000 2000
_exptl_crystal_preparation
; 
The data crystal was mounted using oil (Parantone-N, Exxon) to a 
0.3 mm cryo-loop (Hampton Research) with the 1 0 -3 scattering 
planes roughly normal to the spindle axis. 
;
_exptl_crystal_size_max 0.629
_exptl_crystal_size_mid 0.433
_exptl_crystal_size_min 0.196
_refine_diff_density_max 0.375
_refine_diff_density_min -0.341
_refine_diff_density_rms 0.067
_refine_ls_extinction_method none
_refine_ls_goodness_of_fit_ref 1.041
_refine_ls_hydrogen_treatment constr
_refine_ls_matrix_type full
_refine_ls_number_parameters 425
_refine_ls_number_reflns 7433
_refine_ls_number_restraints 162
_refine_ls_restrained_S_all 1.042
_refine_ls_R_factor_all 0.0256
_refine_ls_R_factor_gt 0.0205
_refine_ls_shift/su_max 0.003
_refine_ls_shift/su_mean 0.000
_refine_ls_structure_factor_coef Fsqd
_refine_ls_weighting_details 'w=1/[\s^2^(Fo^2^)+(0.0130P)^2^+1.9376P] where P=(Fo^2^+2Fc^2^)/3'
_refine_ls_weighting_scheme calc
_refine_ls_wR_factor_gt 0.0458
_refine_ls_wR_factor_ref 0.0477
_reflns_Friedel_coverage 0.000
_reflns_number_gt 6589
_reflns_number_total 7433
_reflns_threshold_expression 'I > 2\s(I)'
_cod_data_source_file om6b00068_si_002.cif
_cod_data_source_block c13k_0m
_cod_database_code 4088407
_shelxl_version_number 2014-3
_shelx_space_group_comment
; 
The symmetry employed for this shelxl refinement is uniquely defined 
by the following loop, which should always be used as a source of 
symmetry information in preference to the above space-group names. 
They are only intended as comments. 
;
_shelx_estimated_absorpt_t_max 0.517
_shelx_estimated_absorpt_t_min 0.194
_olex2_refinement_description
; 
1. Fixed Uiso 
 At 1.2 times of: 
  All C(H) groups, All C(H,H) groups 
2. Uiso/Uaniso restraints and constraints 
C1 \\sim C1A \\sim C2 \\sim C2A \\sim C3 \\sim C3A \\sim C4 \\sim C4A \\sim C5 
\\sim C5A: within 2A with sigma of 0.01 and sigma for terminal atoms of 0.02 
3. Others 
 Sof(C1A)=Sof(H1A)=Sof(C5A)=Sof(H5A)=Sof(C4A)=Sof(H4A)=Sof(C3A)=Sof(H3A)= 
 Sof(C2A)=Sof(H2A)=1-FVAR(1) 
 Sof(C1)=Sof(H1)=Sof(C5)=Sof(H5)=Sof(C2)=Sof(H2)=Sof(C4)=Sof(H4)=Sof(C3)= 
 Sof(H3)=FVAR(1) 
4.a Secondary CH2 refined with riding coordinates: 
 C9(H9A,H9B), C8(H8A,H8B), C6(H6A,H6B), C20(H20A,H20B), C22(H22A,H22B), 
 C23(H23A,H23B), C21(H21A,H21B), C7(H7A,H7B) 
4.b Aromatic/amide H refined with riding coordinates: 
 C12(H12), C10(H10), C13(H13), C11(H11), C14(H14), C25(H25), C24(H24), 
 C18(H18), C26(H26), C19(H19), C17(H17), C28(H28), C16(H16), C27(H27), C15(H15), 
  C1(H1), C5(H5), C2(H2), C4(H4), C3(H3), C1A(H1A), C5A(H5A), C4A(H4A), 
 C3A(H3A), C2A(H2A) 
;
_olex2_submission_special_instructions 'No special instructions were received'

loop_
_space_group_symop_operation_xyz
'x, y, z'
'-x, y+1/2, -z+1/2'
'-x, -y, -z'
'x, -y-1/2, z-1/2'

loop_
_atom_site_label
_atom_site_type_symbol
_atom_site_fract_x
_atom_site_fract_y
_atom_site_fract_z
_atom_site_U_iso_or_equiv
_atom_site_adp_type
_atom_site_occupancy
_atom_site_site_symmetry_order
_atom_site_calc_flag
_atom_site_refinement_flags_posn
_atom_site_refinement_flags_adp
_atom_site_refinement_flags_occupancy
_atom_site_disorder_assembly
_atom_site_disorder_group
Ni2 Ni 0.27821(2) 0.72762(2) 0.60622(2) 0.01740(6) Uani 1 1 d . . . . .
Ni3 Ni 0.44889(2) 0.53742(2) 0.62500(2) 0.01900(6) Uani 1 1 d . . . . .
S3 S 0.35330(4) 0.60351(4) 0.55524(2) 0.02208(10) Uani 1 1 d . . . . .
S4 S 0.29038(4) 0.59914(4) 0.66566(2) 0.02045(10) Uani 1 1 d . . . . .
S1 S 0.30881(5) 0.86635(4) 0.55435(2) 0.02537(11) Uani 1 1 d . . . . .
C12 C 0.54058(19) 0.4071(2) 0.66928(9) 0.0375(5) Uani 1 1 d . . . . .
H12 H 0.5012 0.3603 0.6932 0.045 Uiso 1 1 calc R . . . .
C9 C 0.34771(18) 0.68842(17) 0.71942(7) 0.0237(4) Uani 1 1 d . . . . .
H9A H 0.3476 0.6457 0.7521 0.028 Uiso 1 1 calc R . . . .
H9B H 0.4342 0.7128 0.7141 0.028 Uiso 1 1 calc R . . . .
C8 C 0.46632(18) 0.69547(18) 0.52606(7) 0.0271(4) Uani 1 1 d . . . . .
H8A H 0.5336 0.7156 0.5520 0.033 Uiso 1 1 calc R . . . .
H8B H 0.5043 0.6557 0.4973 0.033 Uiso 1 1 calc R . . . .
C10 C 0.64471(18) 0.55501(19) 0.63546(10) 0.0364(5) Uani 1 1 d . . . . .
H10 H 0.6915 0.6222 0.6317 0.044 Uiso 1 1 calc R . . . .
C13 C 0.5553(2) 0.38334(18) 0.61836(9) 0.0336(5) Uani 1 1 d . . . . .
H13 H 0.5311 0.3159 0.6009 0.040 Uiso 1 1 calc R . . . .
C11 C 0.5959(2) 0.5163(2) 0.68008(9) 0.0387(6) Uani 1 1 d . . . . .
H11 H 0.5981 0.5545 0.7122 0.046 Uiso 1 1 calc R . . . .
C14 C 0.61265(19) 0.47710(19) 0.59682(9) 0.0347(5) Uani 1 1 d . . . . .
H14 H 0.6274 0.4861 0.5613 0.042 Uiso 1 1 calc R . . . .
C6 C 0.4016(2) 0.80046(19) 0.50623(7) 0.0316(5) Uani 1 1 d . . . . .
H6A H 0.3468 0.7813 0.4756 0.038 Uiso 1 1 calc R . . . .
H6B H 0.4648 0.8549 0.4953 0.038 Uiso 1 1 calc R . . . .
Ni1 Ni 0.41590(2) 0.91236(2) 0.62565(2) 0.02028(6) Uani 1 1 d . . . . .
S2 S 0.24257(4) 0.86128(4) 0.66024(2) 0.02173(10) Uani 1 1 d . . . . .
Ni5 Ni 0.89373(2) 0.25943(2) 0.60886(2) 0.01703(6) Uani 1 1 d . . . . .
Ni4 Ni 1.03233(2) 0.25274(2) 0.69883(2) 0.01819(6) Uani 1 1 d . . . . .
Ni6 Ni 1.06652(2) 0.24880(2) 0.52514(2) 0.01757(6) Uani 1 1 d . . . . .
S5 S 0.90118(4) 0.38319(4) 0.67024(2) 0.01958(10) Uani 1 1 d . . . . .
S6 S 0.88190(4) 0.13852(4) 0.67114(2) 0.02066(10) Uani 1 1 d . . . . .
S8 S 0.93062(4) 0.13045(4) 0.55268(2) 0.01980(10) Uani 1 1 d . . . . .
S7 S 0.94421(4) 0.38059(4) 0.55126(2) 0.01924(10) Uani 1 1 d . . . . .
C20 C 0.97205(17) 0.50446(15) 0.64000(7) 0.0212(4) Uani 1 1 d . . . . .
H20A H 0.9060 0.5594 0.6296 0.025 Uiso 1 1 calc R . . . .
H20B H 1.0304 0.5416 0.6655 0.025 Uiso 1 1 calc R . . . .
C22 C 1.04161(17) 0.47253(16) 0.59338(7) 0.0213(4) Uani 1 1 d . . . . .
H22A H 1.1198 0.4330 0.6044 0.026 Uiso 1 1 calc R . . . .
H22B H 1.0637 0.5413 0.5744 0.026 Uiso 1 1 calc R . . . .
C23 C 1.01572(17) 0.03300(16) 0.59646(7) 0.0216(4) Uani 1 1 d . . . . .
H23A H 1.0322 -0.0383 0.5783 0.026 Uiso 1 1 calc R . . . .
H23B H 1.0967 0.0665 0.6083 0.026 Uiso 1 1 calc R . . . .
C21 C 0.93871(17) 0.00966(16) 0.64215(7) 0.0231(4) Uani 1 1 d . . . . .
H21A H 0.9899 -0.0327 0.6684 0.028 Uiso 1 1 calc R . . . .
H21B H 0.8667 -0.0381 0.6310 0.028 Uiso 1 1 calc R . . . .
C25 C 1.25575(17) 0.30123(18) 0.53153(9) 0.0295(5) Uani 1 1 d . . . . .
H25 H 1.2921 0.3486 0.5577 0.035 Uiso 1 1 calc R . . . .
C24 C 1.25265(18) 0.18522(18) 0.53236(8) 0.0287(5) Uani 1 1 d . . . . .
H24 H 1.2867 0.1382 0.5592 0.034 Uiso 1 1 calc R . . . .
C7 C 0.26397(18) 0.78937(17) 0.72193(7) 0.0248(4) Uani 1 1 d . . . . .
H7A H 0.3001 0.8427 0.7480 0.030 Uiso 1 1 calc R . . . .
H7B H 0.1817 0.7651 0.7332 0.030 Uiso 1 1 calc R . . . .
C18 C 1.21309(18) 0.17903(19) 0.70264(8) 0.0310(5) Uani 1 1 d . . . . .
H18 H 1.2431 0.1268 0.6786 0.037 Uiso 1 1 calc R . . . .
C26 C 1.19462(19) 0.33754(18) 0.48429(9) 0.0324(5) Uani 1 1 d . . . . .
H26 H 1.1792 0.4136 0.4745 0.039 Uiso 1 1 calc R . . . .
C19 C 1.22503(18) 0.29519(19) 0.70084(9) 0.0323(5) Uani 1 1 d . . . . .
H19 H 1.2652 0.3371 0.6754 0.039 Uiso 1 1 calc R . . . .
C17 C 1.1474(2) 0.15228(18) 0.74738(8) 0.0324(5) Uani 1 1 d . . . . .
H17 H 1.1225 0.0789 0.7572 0.039 Uiso 1 1 calc R . . . .
C28 C 1.18897(19) 0.14856(18) 0.48564(8) 0.0303(5) Uani 1 1 d . . . . .
H28 H 1.1687 0.0728 0.4769 0.036 Uiso 1 1 calc R . . . .
C16 C 1.1257(2) 0.25138(19) 0.77434(8) 0.0339(5) Uani 1 1 d . . . . .
H16 H 1.0903 0.2573 0.8069 0.041 Uiso 1 1 calc R . . . .
C27 C 1.1613(2) 0.24310(19) 0.45485(8) 0.0342(5) Uani 1 1 d . . . . .
H27 H 1.1265 0.2429 0.4204 0.041 Uiso 1 1 calc R . . . .
C15 C 1.16596(19) 0.34031(18) 0.74416(8) 0.0329(5) Uani 1 1 d . . . . .
H15 H 1.1557 0.4181 0.7513 0.039 Uiso 1 1 calc R . . . .
C1 C 0.5331(4) 1.0592(4) 0.61750(19) 0.0291(9) Uani 0.696(7) 1 d . U P A 1
H1 H 0.5156 1.1235 0.5965 0.035 Uiso 0.696(7) 1 calc R . P A 1
C5 C 0.5900(5) 0.9576(5) 0.6016(2) 0.0394(12) Uani 0.696(7) 1 d . U P A 1
H5 H 0.6111 0.9402 0.5675 0.047 Uiso 0.696(7) 1 calc R . P A 1
C2 C 0.5080(3) 1.0481(5) 0.66878(19) 0.0277(9) Uani 0.696(7) 1 d . U P A 1
H2 H 0.4688 1.1024 0.6893 0.033 Uiso 0.696(7) 1 calc R . P A 1
C4 C 0.6095(5) 0.8878(5) 0.6446(3) 0.0383(12) Uani 0.696(7) 1 d . U P A 1
H4 H 0.6537 0.8184 0.6457 0.046 Uiso 0.696(7) 1 calc R . P A 1
C3 C 0.5522(5) 0.9384(5) 0.68543(18) 0.0333(11) Uani 0.696(7) 1 d . U P A 1
H3 H 0.5438 0.9063 0.7185 0.040 Uiso 0.696(7) 1 calc R . P A 1
C1A C 0.5149(10) 1.0621(9) 0.6403(6) 0.0373(19) Uani 0.304(7) 1 d . U P A 2
H1A H 0.4817 1.1361 0.6369 0.045 Uiso 0.304(7) 1 calc R . P A 2
C5A C 0.5712(12) 0.9985(11) 0.6031(5) 0.0314(19) Uani 0.304(7) 1 d . U P A 2
H5A H 0.5802 1.0222 0.5686 0.038 Uiso 0.304(7) 1 calc R . P A 2
C4A C 0.6128(12) 0.8952(13) 0.6232(4) 0.0286(19) Uani 0.304(7) 1 d . U P A 2
H4A H 0.6550 0.8382 0.6053 0.034 Uiso 0.304(7) 1 calc R . P A 2
C3A C 0.5813(10) 0.8916(11) 0.6737(5) 0.029(2) Uani 0.304(7) 1 d . U P A 2
H3A H 0.5983 0.8324 0.6976 0.035 Uiso 0.304(7) 1 calc R . P A 2
C2A C 0.5181(10) 0.9943(13) 0.6830(5) 0.0355(18) Uani 0.304(7) 1 d . U P A 2
H2A H 0.4829 1.0133 0.7146 0.043 Uiso 0.304(7) 1 calc R . P A 2

loop_
_atom_site_aniso_label
_atom_site_aniso_U_11
_atom_site_aniso_U_22
_atom_site_aniso_U_33
_atom_site_aniso_U_23
_atom_site_aniso_U_13
_atom_site_aniso_U_12
Ni2 0.01407(11) 0.02156(13) 0.01638(12) 0.00056(9) -0.00096(9) 0.00036(9)
Ni3 0.01602(12) 0.02033(13) 0.02055(12) -0.00029(9) 0.00017(9) 0.00082(9)
S3 0.0207(2) 0.0277(3) 0.0175(2) -0.00357(19) -0.00164(17) -0.00064(19)
S4 0.0170(2) 0.0223(2) 0.0224(2) 0.00263(18) 0.00343(17) -0.00195(18)
S1 0.0274(3) 0.0284(3) 0.0197(2) 0.0064(2) -0.00460(19) 0.0026(2)
C12 0.0235(11) 0.0471(14) 0.0416(13) 0.0218(11) -0.0018(9) 0.0052(10)
C9 0.0256(10) 0.0291(11) 0.0163(9) 0.0006(8) 0.0010(7) 0.0006(8)
C8 0.0227(10) 0.0398(12) 0.0192(10) 0.0016(9) 0.0040(7) -0.0018(9)
C10 0.0136(9) 0.0278(12) 0.0673(17) 0.0026(11) -0.0026(10) 0.0018(8)
C13 0.0336(12) 0.0213(10) 0.0448(13) -0.0044(9) -0.0072(10) 0.0062(9)
C11 0.0271(11) 0.0510(15) 0.0361(13) -0.0153(11) -0.0156(9) 0.0196(11)
C14 0.0266(11) 0.0402(13) 0.0383(13) 0.0045(10) 0.0092(9) 0.0124(10)
C6 0.0330(11) 0.0449(13) 0.0167(10) 0.0052(9) 0.0004(8) -0.0008(10)
Ni1 0.01998(12) 0.02070(13) 0.01998(12) 0.00197(10) -0.00042(9) -0.00103(10)
S2 0.0178(2) 0.0240(2) 0.0235(2) -0.00056(19) 0.00135(17) 0.00454(18)
Ni5 0.01294(11) 0.01747(12) 0.02062(12) 0.00165(9) 0.00033(9) -0.00010(9)
Ni4 0.01692(12) 0.01868(12) 0.01887(12) 0.00169(9) -0.00003(9) 0.00025(9)
Ni6 0.01816(12) 0.01606(12) 0.01863(12) 0.00039(9) 0.00215(9) -0.00026(9)
S5 0.0163(2) 0.0203(2) 0.0225(2) 0.00088(18) 0.00501(17) 0.00306(18)
S6 0.0168(2) 0.0213(2) 0.0243(2) 0.00346(19) 0.00443(17) -0.00261(18)
S8 0.0180(2) 0.0193(2) 0.0217(2) -0.00022(18) -0.00255(17) -0.00311(18)
S7 0.0181(2) 0.0188(2) 0.0206(2) 0.00278(18) -0.00053(17) 0.00265(18)
C20 0.0199(9) 0.0168(9) 0.0272(10) -0.0007(8) 0.0035(7) 0.0022(7)
C22 0.0188(9) 0.0207(10) 0.0249(10) -0.0002(8) 0.0041(7) -0.0014(7)
C23 0.0196(9) 0.0187(9) 0.0265(10) 0.0033(8) 0.0000(7) 0.0010(8)
C21 0.0226(10) 0.0170(9) 0.0298(11) 0.0044(8) 0.0020(8) -0.0023(8)
C25 0.0166(9) 0.0301(11) 0.0428(13) -0.0103(10) 0.0097(8) -0.0050(8)
C24 0.0197(10) 0.0288(11) 0.0382(12) 0.0066(9) 0.0078(8) 0.0052(8)
C7 0.0226(10) 0.0332(11) 0.0189(10) -0.0015(8) 0.0053(7) -0.0001(9)
C18 0.0195(10) 0.0378(12) 0.0348(12) -0.0037(10) -0.0079(8) 0.0104(9)
C26 0.0292(11) 0.0212(10) 0.0487(13) 0.0100(10) 0.0183(10) 0.0017(9)
C19 0.0169(10) 0.0417(13) 0.0376(12) 0.0101(10) -0.0042(8) -0.0054(9)
C17 0.0314(11) 0.0284(11) 0.0360(12) 0.0116(9) -0.0110(9) 0.0000(9)
C28 0.0271(11) 0.0230(11) 0.0421(12) -0.0102(9) 0.0126(9) -0.0008(9)
C16 0.0376(12) 0.0443(14) 0.0187(10) 0.0011(9) -0.0081(9) 0.0019(10)
C27 0.0345(12) 0.0466(14) 0.0223(11) 0.0009(9) 0.0103(9) 0.0029(10)
C15 0.0298(11) 0.0256(11) 0.0414(13) -0.0045(9) -0.0142(9) -0.0006(9)
C1 0.0377(19) 0.0252(18) 0.024(2) 0.0009(17) 0.0027(16) -0.0128(15)
C5 0.031(2) 0.040(3) 0.048(2) -0.018(2) 0.0170(17) -0.010(2)
C2 0.0277(16) 0.032(2) 0.022(2) -0.0078(18) -0.0044(15) -0.0021(15)
C4 0.0226(19) 0.0320(19) 0.059(3) -0.002(3) -0.011(3) 0.0021(15)
C3 0.034(2) 0.033(3) 0.031(2) 0.012(2) -0.0152(17) -0.012(2)
C1A 0.039(3) 0.028(3) 0.044(4) -0.004(4) -0.001(4) -0.010(3)
C5A 0.030(3) 0.029(4) 0.035(3) 0.011(4) 0.006(3) -0.011(3)
C4A 0.022(3) 0.037(4) 0.028(4) -0.002(4) 0.004(4) -0.013(3)
C3A 0.022(4) 0.030(4) 0.035(4) 0.007(4) -0.010(3) -0.013(3)
C2A 0.036(3) 0.037(4) 0.033(3) -0.009(4) -0.003(3) -0.011(3)

loop_
_atom_type_symbol
_atom_type_description
_atom_type_scat_dispersion_real
_atom_type_scat_dispersion_imag
_atom_type_scat_source
C C 0.0033 0.0016 'International Tables Vol C Tables 4.2.6.8 and 6.1.1.4'
H H 0.0000 0.0000 'International Tables Vol C Tables 4.2.6.8 and 6.1.1.4'
S S 0.1246 0.1234 'International Tables Vol C Tables 4.2.6.8 and 6.1.1.4'
Ni Ni 0.3393 1.1124 'International Tables Vol C Tables 4.2.6.8 and 6.1.1.4'

loop_
_exptl_crystal_face_index_h
_exptl_crystal_face_index_k
_exptl_crystal_face_index_l
_exptl_crystal_face_perp_dist
0.00 0.00 1.00 0.2250
0.00 0.00 -1.00 0.2150
1.00 1.00 2.00 0.0930
-1.00 -1.00 -2.00 0.0980
2.00 0.00 -1.00 0.2110
-1.00 0.00 0.00 0.2610
1.00 -1.00 2.00 0.1130
-1.00 1.00 -2.00 0.1400
1.00 -2.00 -4.00 0.1980
-1.00 3.00 5.00 0.2330
-1.00 -1.00 3.00 0.2810

loop_
_geom_angle_atom_site_label_1
_geom_angle_atom_site_label_2
_geom_angle_atom_site_label_3
_geom_angle
S3 Ni2 S4 86.99(2)
S3 Ni2 Ni1 116.844(18)
S4 Ni2 Ni1 115.513(18)
S1 Ni2 S3 93.55(2)
S1 Ni2 S4 166.63(2)
S1 Ni2 Ni1 52.621(16)
S1 Ni2 S2 83.38(2)
S2 Ni2 S3 168.30(2)
S2 Ni2 S4 93.41(2)
S2 Ni2 Ni1 52.679(16)
S3 Ni3 S4 86.42(2)
C12 Ni3 S3 152.97(7)
C12 Ni3 S4 109.37(6)
C12 Ni3 C13 37.12(9)
C10 Ni3 S3 119.36(7)
C10 Ni3 S4 134.61(7)
C10 Ni3 C12 64.97(9)
C10 Ni3 C13 64.47(8)
C13 Ni3 S3 117.61(6)
C13 Ni3 S4 138.70(6)
C11 Ni3 S3 156.57(8)
C11 Ni3 S4 106.84(7)
C11 Ni3 C12 40.06(9)
C11 Ni3 C10 38.27(9)
C11 Ni3 C13 64.61(8)
C14 Ni3 S3 101.57(7)
C14 Ni3 S4 171.71(7)
C14 Ni3 C12 64.19(9)
C14 Ni3 C10 38.88(9)
C14 Ni3 C13 38.59(9)
C14 Ni3 C11 64.89(9)
Ni2 S3 Ni3 84.86(2)
C8 S3 Ni2 97.24(7)
C8 S3 Ni3 105.47(7)
Ni2 S4 Ni3 84.782(19)
C9 S4 Ni2 98.08(7)
C9 S4 Ni3 108.98(6)
Ni2 S1 Ni1 75.778(18)
C6 S1 Ni2 102.06(7)
C6 S1 Ni1 113.93(7)
Ni3 C12 H12 124.5
C13 C12 Ni3 72.75(12)
C13 C12 H12 126.2
C13 C12 C11 107.7(2)
C11 C12 Ni3 68.14(12)
C11 C12 H12 126.2
S4 C9 H9A 110.0
S4 C9 H9B 110.0
H9A C9 H9B 108.4
C7 C9 S4 108.53(13)
C7 C9 H9A 110.0
C7 C9 H9B 110.0
S3 C8 H8A 109.8
S3 C8 H8B 109.8
H8A C8 H8B 108.2
C6 C8 S3 109.39(14)
C6 C8 H8A 109.8
C6 C8 H8B 109.8
Ni3 C10 H10 126.7
C11 C10 Ni3 69.68(12)
C11 C10 H10 126.4
C11 C10 C14 107.1(2)
C14 C10 Ni3 68.79(12)
C14 C10 H10 126.4
Ni3 C13 H13 128.2
C12 C13 Ni3 70.12(13)
C12 C13 H13 126.3
C12 C13 C14 107.4(2)
C14 C13 Ni3 66.93(12)
C14 C13 H13 126.3
Ni3 C11 H11 121.8
C12 C11 Ni3 71.80(12)
C12 C11 H11 126.1
C10 C11 Ni3 72.05(12)
C10 C11 C12 107.9(2)
C10 C11 H11 126.1
Ni3 C14 H14 119.7
C10 C14 Ni3 72.34(12)
C10 C14 C13 109.6(2)
C10 C14 H14 125.2
C13 C14 Ni3 74.48(12)
C13 C14 H14 125.2
S1 C6 H6A 109.1
S1 C6 H6B 109.1
C8 C6 S1 112.42(13)
C8 C6 H6A 109.1
C8 C6 H6B 109.1
H6A C6 H6B 107.9
S1 Ni1 S2 81.97(2)
C1 Ni1 S1 113.43(12)
C1 Ni1 S2 140.52(15)
C1 Ni1 C2 37.13(13)
C5 Ni1 S1 104.44(17)
C5 Ni1 S2 173.16(19)
C5 Ni1 C1 39.12(16)
C5 Ni1 C2 64.56(17)
C5 Ni1 C4 38.8(2)
C5 Ni1 C3 65.2(2)
C2 Ni1 S1 145.42(16)
C2 Ni1 S2 111.47(12)
C4 Ni1 S1 128.30(19)
C4 Ni1 S2 134.94(19)
C4 Ni1 C1 64.40(19)
C4 Ni1 C2 64.62(18)
C3 Ni1 S1 166.73(19)
C3 Ni1 S2 108.09(13)
C3 Ni1 C1 64.44(16)
C3 Ni1 C2 39.52(15)
C3 Ni1 C4 38.45(18)
C1A Ni1 S1 127.0(4)
C1A Ni1 S2 126.4(4)
C1A Ni1 C4A 65.9(5)
C1A Ni1 C3A 66.0(4)
C5A Ni1 S1 106.1(4)
C5A Ni1 S2 165.3(4)
C5A Ni1 C1A 39.0(4)
C5A Ni1 C4A 38.8(5)
C5A Ni1 C3A 64.1(5)
C4A Ni1 S1 115.2(3)
C4A Ni1 S2 148.4(4)
C3A Ni1 S1 148.0(4)
C3A Ni1 S2 115.3(3)
C3A Ni1 C4A 37.6(4)
C2A Ni1 S1 165.4(5)
C2A Ni1 S2 105.4(3)
C2A Ni1 C1A 38.6(4)
C2A Ni1 C5A 64.1(5)
C2A Ni1 C4A 64.8(5)
C2A Ni1 C3A 39.8(4)
Ni2 S2 Ni1 75.687(18)
C7 S2 Ni2 102.07(7)
C7 S2 Ni1 114.92(7)
S5 Ni5 S6 84.31(2)
S5 Ni5 S8 166.97(2)
S8 Ni5 S6 93.18(2)
S7 Ni5 S5 93.33(2)
S7 Ni5 S6 168.73(2)
S7 Ni5 S8 86.64(2)
S5 Ni4 S6 82.99(2)
C18 Ni4 S5 150.81(6)
C18 Ni4 S6 114.45(6)
C18 Ni4 C19 38.01(9)
C18 Ni4 C16 64.97(9)
C19 Ni4 S5 116.52(6)
C19 Ni4 S6 148.20(7)
C19 Ni4 C16 64.94(9)
C17 Ni4 S5 162.50(7)
C17 Ni4 S6 104.17(6)
C17 Ni4 C18 39.60(8)
C17 Ni4 C19 65.07(8)
C17 Ni4 C16 38.36(8)
C16 Ni4 S5 124.84(6)
C16 Ni4 S6 126.15(6)
C15 Ni4 S5 104.39(6)
C15 Ni4 S6 164.38(7)
C15 Ni4 C18 65.19(8)
C15 Ni4 C19 39.58(9)
C15 Ni4 C17 65.01(9)
C15 Ni4 C16 38.49(8)
S8 Ni6 S7 86.20(2)
C25 Ni6 S8 145.13(6)
C25 Ni6 S7 110.91(6)
C25 Ni6 C24 37.74(8)
C25 Ni6 C27 64.99(9)
C24 Ni6 S8 112.65(6)
C24 Ni6 S7 143.64(6)
C24 Ni6 C27 64.94(8)
C26 Ni6 S8 166.86(7)
C26 Ni6 S7 102.95(6)
C26 Ni6 C25 39.72(9)
C26 Ni6 C24 65.12(8)
C26 Ni6 C28 65.35(9)
C26 Ni6 C27 38.56(9)
C28 Ni6 S8 104.28(6)
C28 Ni6 S7 166.44(6)
C28 Ni6 C25 65.06(8)
C28 Ni6 C24 39.52(8)
C28 Ni6 C27 38.67(8)
C27 Ni6 S8 128.31(6)
C27 Ni6 S7 127.81(6)
Ni5 S5 Ni4 76.557(19)
C20 S5 Ni5 102.53(6)
C20 S5 Ni4 115.25(6)
Ni5 S6 Ni4 76.351(18)
C21 S6 Ni5 102.22(6)
C21 S6 Ni4 113.27(6)
Ni5 S8 Ni6 85.22(2)
C23 S8 Ni5 97.55(6)
C23 S8 Ni6 106.93(6)
Ni5 S7 Ni6 85.24(2)
C22 S7 Ni5 98.01(6)
C22 S7 Ni6 106.26(6)
S5 C20 H20A 109.1
S5 C20 H20B 109.1
H20A C20 H20B 107.8
C22 C20 S5 112.63(13)
C22 C20 H20A 109.1
C22 C20 H20B 109.1
S7 C22 H22A 109.7
S7 C22 H22B 109.7
C20 C22 S7 109.74(12)
C20 C22 H22A 109.7
C20 C22 H22B 109.7
H22A C22 H22B 108.2
S8 C23 H23A 109.9
S8 C23 H23B 109.9
H23A C23 H23B 108.3
C21 C23 S8 109.15(13)
C21 C23 H23A 109.9
C21 C23 H23B 109.9
S6 C21 H21A 109.1
S6 C21 H21B 109.1
C23 C21 S6 112.40(13)
C23 C21 H21A 109.1
C23 C21 H21B 109.1
H21A C21 H21B 107.9
Ni6 C25 H25 125.7
C24 C25 Ni6 71.60(11)
C24 C25 H25 126.1
C24 C25 C26 107.78(19)
C26 C25 Ni6 68.18(11)
C26 C25 H25 126.1
Ni6 C24 H24 126.4
C25 C24 Ni6 70.66(11)
C25 C24 H24 126.2
C25 C24 C28 107.58(18)
C28 C24 Ni6 68.34(11)
C28 C24 H24 126.2
C9 C7 S2 112.50(13)
C9 C7 H7A 109.1
C9 C7 H7B 109.1
S2 C7 H7A 109.1
S2 C7 H7B 109.1
H7A C7 H7B 107.8
Ni4 C18 H18 125.4
C19 C18 Ni4 71.05(11)
C19 C18 H18 126.3
C19 C18 C17 107.42(19)
C17 C18 Ni4 68.80(11)
C17 C18 H18 126.3
Ni6 C26 H26 120.6
C25 C26 Ni6 72.10(11)
C25 C26 H26 125.6
C27 C26 Ni6 73.41(12)
C27 C26 C25 108.75(19)
C27 C26 H26 125.6
Ni4 C19 H19 125.9
C18 C19 Ni4 70.95(11)
C18 C19 H19 126.2
C18 C19 C15 107.51(19)
C15 C19 Ni4 68.51(11)
C15 C19 H19 126.2
Ni4 C17 H17 121.3
C18 C17 Ni4 71.60(11)
C18 C17 H17 125.5
C16 C17 Ni4 73.27(12)
C16 C17 C18 108.97(19)
C16 C17 H17 125.5
Ni6 C28 H28 121.0
C24 C28 Ni6 72.14(11)
C24 C28 H28 125.7
C27 C28 Ni6 72.81(12)
C27 C28 C24 108.54(19)
C27 C28 H28 125.7
Ni4 C16 H16 128.5
C17 C16 Ni4 68.36(12)
C17 C16 H16 126.6
C17 C16 C15 106.8(2)
C15 C16 Ni4 68.05(12)
C15 C16 H16 126.6
Ni6 C27 H27 128.5
C26 C27 Ni6 68.03(12)
C26 C27 C28 106.9(2)
C26 C27 H27 126.5
C28 C27 Ni6 68.52(11)
C28 C27 H27 126.5
Ni4 C15 H15 120.8
C19 C15 Ni4 71.91(12)
C19 C15 H15 125.5
C16 C15 Ni4 73.46(12)
C16 C15 C19 108.92(19)
C16 C15 H15 125.5
Ni1 C1 H1 127.1
C5 C1 Ni1 66.9(3)
C5 C1 H1 126.0
C2 C1 Ni1 71.5(2)
C2 C1 H1 126.0
C2 C1 C5 107.9(5)
Ni1 C5 H5 119.4
C1 C5 Ni1 74.0(3)
C1 C5 H5 125.7
C4 C5 Ni1 72.8(3)
C4 C5 C1 108.6(5)
C4 C5 H5 125.7
Ni1 C2 H2 126.2
C1 C2 Ni1 71.4(2)
C1 C2 H2 126.4
C1 C2 C3 107.3(4)
C3 C2 Ni1 67.6(2)
C3 C2 H2 126.4
Ni1 C4 H4 127.3
C5 C4 Ni1 68.5(3)
C5 C4 H4 126.3
C3 C4 Ni1 69.5(3)
C3 C4 C5 107.5(4)
C3 C4 H4 126.3
Ni1 C3 H3 120.9
C2 C3 Ni1 72.9(2)
C2 C3 H3 125.9
C4 C3 Ni1 72.0(3)
C4 C3 C2 108.2(4)
C4 C3 H3 125.9
Ni1 C1A H1A 125.6
C5A C1A Ni1 69.5(6)
C5A C1A H1A 127.7
C2A C1A Ni1 68.8(6)
C2A C1A H1A 127.7
C2A C1A C5A 104.6(10)
Ni1 C5A H5A 122.6
C1A C5A Ni1 71.5(7)
C1A C5A H5A 124.5
C1A C5A C4A 111.1(11)
C4A C5A Ni1 73.0(7)
C4A C5A H5A 124.5
Ni1 C4A H4A 125.7
C5A C4A Ni1 68.2(8)
C5A C4A H4A 126.5
C3A C4A Ni1 71.1(7)
C3A C4A C5A 107.1(13)
C3A C4A H4A 126.5
Ni1 C3A H3A 126.4
C4A C3A Ni1 71.2(8)
C4A C3A H3A 126.8
C4A C3A C2A 106.4(13)
C2A C3A Ni1 67.1(6)
C2A C3A H3A 126.8
Ni1 C2A H2A 121.2
C1A C2A Ni1 72.6(6)
C1A C2A C3A 110.9(10)
C1A C2A H2A 124.6
C3A C2A Ni1 73.2(6)
C3A C2A H2A 124.6

loop_
_geom_bond_atom_site_label_1
_geom_bond_atom_site_label_2
_geom_bond_distance
Ni2 S3 2.1669(5)
Ni2 S4 2.1694(5)
Ni2 S1 2.1647(6)
Ni2 Ni1 2.6775(4)
Ni2 S2 2.1666(6)
Ni3 S3 2.1793(6)
Ni3 S4 2.1801(5)
Ni3 C12 2.135(2)
Ni3 C10 2.116(2)
Ni3 C13 2.169(2)
Ni3 C11 2.086(2)
Ni3 C14 2.071(2)
S3 C8 1.828(2)
S4 C9 1.8326(19)
S1 C6 1.819(2)
S1 Ni1 2.1949(6)
C12 H12 0.9500
C12 C13 1.370(3)
C12 C11 1.447(3)
C9 H9A 0.9900
C9 H9B 0.9900
C9 C7 1.502(3)
C8 H8A 0.9900
C8 H8B 0.9900
C8 C6 1.504(3)
C10 H10 0.9500
C10 C11 1.378(3)
C10 C14 1.394(3)
C13 H13 0.9500
C13 C14 1.404(3)
C11 H11 0.9500
C14 H14 0.9500
C6 H6A 0.9900
C6 H6B 0.9900
Ni1 S2 2.1975(6)
Ni1 C1 2.168(4)
Ni1 C5 2.075(5)
Ni1 C2 2.169(4)
Ni1 C4 2.130(5)
Ni1 C3 2.098(4)
Ni1 C1A 2.096(10)
Ni1 C5A 2.069(12)
Ni1 C4A 2.130(13)
Ni1 C3A 2.128(10)
Ni1 C2A 2.048(9)
S2 C7 1.819(2)
Ni5 S5 2.1666(5)
Ni5 S6 2.1720(5)
Ni5 S8 2.1673(5)
Ni5 S7 2.1663(5)
Ni4 S5 2.1951(5)
Ni4 S6 2.1997(5)
Ni4 C18 2.1272(19)
Ni4 C19 2.128(2)
Ni4 C17 2.090(2)
Ni4 C16 2.153(2)
Ni4 C15 2.083(2)
Ni6 S8 2.1757(5)
Ni6 S7 2.1758(5)
Ni6 C25 2.1238(19)
Ni6 C24 2.1359(19)
Ni6 C26 2.072(2)
Ni6 C28 2.0856(19)
Ni6 C27 2.141(2)
S5 C20 1.8264(19)
S6 C21 1.825(2)
S8 C23 1.8309(18)
S7 C22 1.8321(19)
C20 H20A 0.9900
C20 H20B 0.9900
C20 C22 1.507(2)
C22 H22A 0.9900
C22 H22B 0.9900
C23 H23A 0.9900
C23 H23B 0.9900
C23 C21 1.510(3)
C21 H21A 0.9900
C21 H21B 0.9900
C25 H25 0.9500
C25 C24 1.378(3)
C25 C26 1.426(3)
C24 H24 0.9500
C24 C28 1.428(3)
C7 H7A 0.9900
C7 H7B 0.9900
C18 H18 0.9500
C18 C19 1.386(3)
C18 C17 1.429(3)
C26 H26 0.9500
C26 C27 1.393(3)
C19 H19 0.9500
C19 C15 1.427(3)
C17 H17 0.9500
C17 C16 1.395(3)
C28 H28 0.9500
C28 C27 1.401(3)
C16 H16 0.9500
C16 C15 1.398(3)
C27 H27 0.9500
C15 H15 0.9500
C1 H1 0.9500
C1 C5 1.423(6)
C1 C2 1.381(5)
C5 H5 0.9500
C5 C4 1.397(8)
C2 H2 0.9500
C2 C3 1.444(6)
C4 H4 0.9500
C4 C3 1.392(7)
C3 H3 0.9500
C1A H1A 0.9500
C1A C5A 1.391(15)
C1A C2A 1.370(15)
C5A H5A 0.9500
C5A C4A 1.396(17)
C4A H4A 0.9500
C4A C3A 1.374(13)
C3A H3A 0.9500
C3A C2A 1.422(14)
C2A H2A 0.9500

loop_
_geom_torsion_atom_site_label_1
_geom_torsion_atom_site_label_2
_geom_torsion_atom_site_label_3
_geom_torsion_atom_site_label_4
_geom_torsion
Ni2 S3 C8 C6 -51.97(14)
Ni2 S4 C9 C7 51.28(13)
Ni2 S1 C6 C8 -21.66(16)
Ni2 S2 C7 C9 24.79(15)
Ni3 S3 C8 C6 -138.61(13)
Ni3 S4 C9 C7 138.51(12)
Ni3 C12 C13 C14 56.66(15)
Ni3 C12 C11 C10 -63.46(14)
Ni3 C10 C11 C12 63.30(14)
Ni3 C10 C14 C13 -65.72(15)
Ni3 C13 C14 C10 64.35(15)
S3 C8 C6 S1 50.29(18)
S4 C9 C7 S2 -51.73(17)
C12 C13 C14 Ni3 -58.64(15)
C12 C13 C14 C10 5.7(2)
C13 C12 C11 Ni3 62.41(15)
C13 C12 C11 C10 -1.1(2)
C11 C12 C13 Ni3 -59.46(14)
C11 C12 C13 C14 -2.8(2)
C11 C10 C14 Ni3 59.37(14)
C11 C10 C14 C13 -6.3(2)
C14 C10 C11 Ni3 -58.81(15)
C14 C10 C11 C12 4.5(2)
Ni1 S1 C6 C8 57.97(17)
Ni1 S2 C7 C9 -54.87(16)
Ni1 C1 C5 C4 -65.0(4)
Ni1 C1 C2 C3 58.2(3)
Ni1 C5 C4 C3 -58.8(3)
Ni1 C2 C3 C4 63.8(3)
Ni1 C4 C3 C2 -64.4(3)
Ni1 C1A C5A C4A -62.6(9)
Ni1 C1A C2A C3A 63.6(7)
Ni1 C5A C4A C3A -60.9(9)
Ni1 C4A C3A C2A -58.1(7)
Ni1 C3A C2A C1A -63.3(7)
Ni5 S5 C20 C22 -20.08(14)
Ni5 S6 C21 C23 20.74(14)
Ni5 S8 C23 C21 52.36(13)
Ni5 S7 C22 C20 -50.73(13)
Ni4 S5 C20 C22 60.80(15)
Ni4 S6 C21 C23 -59.49(15)
Ni4 C18 C19 C15 58.97(13)
Ni4 C18 C17 C16 -64.21(15)
Ni4 C19 C15 C16 64.62(15)
Ni4 C17 C16 C15 -57.32(15)
Ni4 C16 C15 C19 -63.63(14)
Ni6 S8 C23 C21 139.64(12)
Ni6 S7 C22 C20 -138.08(12)
Ni6 C25 C24 C28 58.56(13)
Ni6 C25 C26 C27 -64.76(15)
Ni6 C24 C28 C27 64.18(14)
Ni6 C26 C27 C28 -57.61(15)
Ni6 C28 C27 C26 57.31(15)
S5 C20 C22 S7 48.07(16)
S8 C23 C21 S6 -49.69(16)
C25 C24 C28 Ni6 -60.02(13)
C25 C24 C28 C27 4.2(2)
C25 C26 C27 Ni6 63.91(14)
C25 C26 C27 C28 6.3(2)
C24 C25 C26 Ni6 60.97(13)
C24 C25 C26 C27 -3.8(2)
C24 C28 C27 Ni6 -63.75(14)
C24 C28 C27 C26 -6.4(2)
C18 C19 C15 Ni4 -60.52(14)
C18 C19 C15 C16 4.1(2)
C18 C17 C16 Ni4 63.14(14)
C18 C17 C16 C15 5.8(2)
C26 C25 C24 Ni6 -58.80(13)
C26 C25 C24 C28 -0.2(2)
C19 C18 C17 Ni4 60.87(13)
C19 C18 C17 C16 -3.3(2)
C17 C18 C19 Ni4 -59.43(13)
C17 C18 C19 C15 -0.5(2)
C17 C16 C15 Ni4 57.52(15)
C17 C16 C15 C19 -6.1(2)
C1 C5 C4 Ni1 65.8(3)
C1 C5 C4 C3 7.0(6)
C1 C2 C3 Ni1 -60.7(3)
C1 C2 C3 C4 3.2(5)
C5 C1 C2 Ni1 -57.1(3)
C5 C1 C2 C3 1.2(5)
C5 C4 C3 Ni1 58.1(3)
C5 C4 C3 C2 -6.3(5)
C2 C1 C5 Ni1 59.9(3)
C2 C1 C5 C4 -5.1(5)
C1A C5A C4A Ni1 61.7(8)
C1A C5A C4A C3A 0.9(15)
C5A C1A C2A Ni1 -60.7(8)
C5A C1A C2A C3A 2.9(12)
C5A C4A C3A Ni1 59.0(9)
C5A C4A C3A C2A 0.9(13)
C4A C3A C2A Ni1 60.8(8)
C4A C3A C2A C1A -2.5(12)
C2A C1A C5A Ni1 60.3(7)
C2A C1A C5A C4A -2.4(13)
